data_4089353
loop_
_publ_author_name
'Vela, Javier'
'Zhu, Liwei'
'Flaschenriem, Christine J.'
'Brennessel, William W.'
'Lachicotte, Rene J.'
'Holland, Patrick L.'

_publ_section_title
;
 Macrocyclic Binucleating \b-Diketiminate Ligands and their Lithium,
 Aluminum, and Zinc Complexes.
;
_journal_issue 14
_journal_name_full Organometallics
_journal_page_first 3416
_journal_page_last 3423
_journal_paper_doi 10.1021/om0700258
_journal_volume 26
_journal_year 2007
_chemical_formula_moiety 'C30 H42 Al2 N4, C4 H8 O'
_chemical_formula_sum 'C34 H50 Al2 N4 O'
_chemical_formula_weight 584.74
_chemical_name_common hollz01
_space_group_IT_number 62
_space_group_name_Hall '-P 2ac 2n'
_space_group_name_H-M_alt 'P n m a'
_symmetry_cell_setting orthorhombic
_symmetry_space_group_name_H-M 'P n m a'
_atom_sites_solution_hydrogens geom
_atom_sites_solution_primary direct
_atom_sites_solution_secondary difmap
_audit_creation_method SHELXL-97
_cell_angle_alpha 90.00
_cell_angle_beta 90.00
_cell_angle_gamma 90.00
_cell_formula_units_Z 4
_cell_length_a 14.1581(17)
_cell_length_b 11.7048(14)
_cell_length_c 20.864(3)
_cell_measurement_reflns_used 3749
_cell_measurement_temperature 173.0(1)
_cell_measurement_theta_max 32.37
_cell_measurement_theta_min 2.43
_cell_volume 3457.5(8)
_computing_cell_refinement 'SAINT (Bruker, 2006)'
_computing_data_collection 'APEX2 (Bruker, 2006)'
_computing_data_reduction 'SAINT (Bruker, 2006)'
_computing_molecular_graphics 'SHELXTL (Bruker, 2000)'
_computing_publication_material 'SHELXTL (Bruker, 2000)'
_computing_structure_refinement 'SHELXL-97 (Sheldrick, 1997)'
_computing_structure_solution 'SIR97 (Altomare et al., 1999)'
_diffrn_ambient_temperature 173.0(1)
_diffrn_measured_fraction_theta_full 0.997
_diffrn_measured_fraction_theta_max 0.997
_diffrn_measurement_device_type 'Bruker SMART APEX II CCD Platform'
_diffrn_measurement_method 'area detector, \w scans per \f'
_diffrn_radiation_monochromator graphite
_diffrn_radiation_source 'fine-focus sealed tube'
_diffrn_radiation_type MoK\a
_diffrn_radiation_wavelength 0.71073
_diffrn_reflns_av_R_equivalents 0.0363
_diffrn_reflns_av_sigmaI/netI 0.0198
_diffrn_reflns_limit_h_max 21
_diffrn_reflns_limit_h_min -21
_diffrn_reflns_limit_k_max 17
_diffrn_reflns_limit_k_min -17
_diffrn_reflns_limit_l_max 30
_diffrn_reflns_limit_l_min -31
_diffrn_reflns_number 60587
_diffrn_reflns_theta_full 32.58
_diffrn_reflns_theta_max 32.58
_diffrn_reflns_theta_min 1.74
_exptl_absorpt_coefficient_mu 0.115
_exptl_absorpt_correction_T_max 0.9642
_exptl_absorpt_correction_T_min 0.9534
_exptl_absorpt_correction_type multi-scan
_exptl_absorpt_process_details 'SADABS (Blessing, 1995)'
_exptl_crystal_colour colorless
_exptl_crystal_density_diffrn 1.123
_exptl_crystal_density_method 'not measured'
_exptl_crystal_description block
_exptl_crystal_F_000 1264
_exptl_crystal_size_max 0.42
_exptl_crystal_size_mid 0.36
_exptl_crystal_size_min 0.32
_refine_diff_density_max 0.353
_refine_diff_density_min -0.298
_refine_diff_density_rms 0.042
_refine_ls_extinction_method none
_refine_ls_goodness_of_fit_ref 1.081
_refine_ls_hydrogen_treatment mixed
_refine_ls_matrix_type full
_refine_ls_number_parameters 242
_refine_ls_number_reflns 6544
_refine_ls_number_restraints 0
_refine_ls_restrained_S_all 1.081
_refine_ls_R_factor_all 0.0585
_refine_ls_R_factor_gt 0.0444
_refine_ls_shift/su_max 0.001
_refine_ls_shift/su_mean 0.000
_refine_ls_structure_factor_coef Fsqd
_refine_ls_weighting_details 'calc w=1/[\s^2^(Fo^2^)+(0.0742P)^2^+0.3196P] where P=(Fo^2^+2Fc^2^)/3'
_refine_ls_weighting_scheme calc
_refine_ls_wR_factor_gt 0.1290
_refine_ls_wR_factor_ref 0.1354
_reflns_number_gt 5067
_reflns_number_total 6544
_reflns_threshold_expression >2sigma(I)
_cod_data_source_file om0700258-file003.cif
_cod_data_source_block pBinAl2Me4
_cod_original_cell_volume 3457.6(8)
_cod_original_sg_symbol_H-M Pnma
_cod_database_code 4089353

loop_
_symmetry_equiv_pos_as_xyz
'x, y, z'
'-x+1/2, -y, z+1/2'
'-x, y+1/2, -z'
'x+1/2, -y+1/2, -z+1/2'
'-x, -y, -z'
'x-1/2, y, -z-1/2'
'x, -y-1/2, z'
'-x-1/2, y-1/2, z-1/2'

loop_
_atom_site_label
_atom_site_type_symbol
_atom_site_fract_x
_atom_site_fract_y
_atom_site_fract_z
_atom_site_U_iso_or_equiv
_atom_site_adp_type
_atom_site_occupancy
_atom_site_symmetry_multiplicity
_atom_site_calc_flag
_atom_site_refinement_flags
_atom_site_disorder_assembly
_atom_site_disorder_group
Al1 Al 0.59337(3) 0.7500 0.17117(2) 0.03395(11) Uani 1 2 d S . .
Al2 Al 0.63272(3) 0.7500 0.532295(18) 0.02648(10) Uani 1 2 d S . .
N1 N 0.68292(6) 0.62991(7) 0.17959(4) 0.02922(17) Uani 1 1 d . . .
N2 N 0.71922(6) 0.62923(7) 0.51561(3) 0.02705(16) Uani 1 1 d . . .
C1 C 0.50217(15) 0.7500 0.24225(12) 0.0700(6) Uani 1 2 d S . .
H1A H 0.4485 0.7992 0.2313 0.105 Uiso 0.50 1 calc PR A -1
H1B H 0.5328 0.7789 0.2811 0.105 Uiso 0.50 1 calc PR A -1
H1C H 0.4797 0.6719 0.2498 0.105 Uiso 0.50 1 calc PR A -1
C2 C 0.53802(16) 0.7500 0.08504(10) 0.0606(6) Uani 1 2 d S . .
H2A H 0.4889 0.8088 0.0825 0.091 Uiso 0.50 1 calc PR B -1
H2B H 0.5102 0.6750 0.0762 0.091 Uiso 0.50 1 calc PR B -1
H2C H 0.5873 0.7663 0.0534 0.091 Uiso 0.50 1 calc PR B -1
C3 C 0.80844(9) 0.7500 0.14223(6) 0.0316(3) Uani 1 2 d S . .
H3 H 0.8727(14) 0.7500 0.1241(9) 0.040(5) Uiso 1 2 d S . .
C4 C 0.77170(7) 0.64329(9) 0.15920(4) 0.02936(19) Uani 1 1 d . . .
C5 C 0.83864(10) 0.54355(12) 0.15649(6) 0.0453(3) Uani 1 1 d . . .
H5A H 0.8093(11) 0.4809(14) 0.1320(8) 0.056(4) Uiso 1 1 d . . .
H5B H 0.8488(11) 0.5148(12) 0.1996(8) 0.052(4) Uiso 1 1 d . . .
H5C H 0.9036(12) 0.5743(16) 0.1379(8) 0.066(5) Uiso 1 1 d . . .
C6 C 0.65365(9) 0.52202(9) 0.20920(5) 0.0382(2) Uani 1 1 d . . .
H6A H 0.6846(9) 0.4572(12) 0.1902(6) 0.040(3) Uiso 1 1 d . . .
H6B H 0.5863(10) 0.5130(11) 0.2029(7) 0.043(4) Uiso 1 1 d . . .
C7 C 0.52642(11) 0.7500 0.47169(8) 0.0433(4) Uani 1 2 d S . .
H7A H 0.5477 0.7792 0.4301 0.065 Uiso 0.50 1 calc PR C -1
H7B H 0.4758 0.7989 0.4882 0.065 Uiso 0.50 1 calc PR C -1
H7C H 0.5027 0.6719 0.4665 0.065 Uiso 0.50 1 calc PR C -1
C8 C 0.60239(10) 0.7500 0.62442(7) 0.0323(3) Uani 1 2 d S . .
H8A H 0.5609 0.8147 0.6342 0.048 Uiso 0.50 1 calc PR D -1
H8B H 0.6608 0.7568 0.6493 0.048 Uiso 0.50 1 calc PR D -1
H8C H 0.5704 0.6785 0.6356 0.048 Uiso 0.50 1 calc PR D -1
C9 C 0.84963(10) 0.7500 0.54390(7) 0.0310(3) Uani 1 2 d S . .
H9 H 0.9093(14) 0.7500 0.5559(9) 0.043(5) Uiso 1 2 d S . .
C10 C 0.81034(7) 0.64268(8) 0.53006(4) 0.02843(18) Uani 1 1 d . . .
C11 C 0.87682(9) 0.54217(11) 0.53007(6) 0.0425(3) Uani 1 1 d . . .
H11A H 0.8537(12) 0.4846(13) 0.5572(8) 0.057(4) Uiso 1 1 d . . .
H11B H 0.9403(12) 0.5677(14) 0.5429(7) 0.060(4) Uiso 1 1 d . . .
H11C H 0.8810(12) 0.5089(13) 0.4860(8) 0.057(4) Uiso 1 1 d . . .
C12 C 0.68452(8) 0.52114(9) 0.48923(5) 0.0338(2) Uani 1 1 d . . .
H12A H 0.6173(9) 0.5079(11) 0.5037(6) 0.036(3) Uiso 1 1 d . . .
H12B H 0.7214(9) 0.4566(11) 0.5031(6) 0.035(3) Uiso 1 1 d . . .
C13 C 0.66562(7) 0.52106(8) 0.28172(4) 0.03135(19) Uani 1 1 d . . .
C14 C 0.61175(9) 0.44752(11) 0.31873(5) 0.0442(3) Uani 1 1 d . . .
H14 H 0.5668(11) 0.3951(14) 0.2981(7) 0.059(4) Uiso 1 1 d . . .
C15 C 0.61931(9) 0.44723(11) 0.38505(5) 0.0440(3) Uani 1 1 d . . .
H15 H 0.5793(11) 0.3975(14) 0.4118(7) 0.061(4) Uiso 1 1 d . . .
C16 C 0.68054(7) 0.52063(8) 0.41641(4) 0.02906(18) Uani 1 1 d . . .
C17 C 0.73692(9) 0.59153(10) 0.37944(5) 0.0398(3) Uani 1 1 d . . .
H17 H 0.7789(11) 0.6431(12) 0.3996(7) 0.053(4) Uiso 1 1 d . . .
C18 C 0.72944(9) 0.59158(10) 0.31286(5) 0.0414(3) Uani 1 1 d . . .
H18 H 0.7662(11) 0.6451(14) 0.2867(8) 0.062(5) Uiso 1 1 d . . .

loop_
_atom_site_aniso_label
_atom_site_aniso_U_11
_atom_site_aniso_U_22
_atom_site_aniso_U_33
_atom_site_aniso_U_23
_atom_site_aniso_U_13
_atom_site_aniso_U_12
Al1 0.0247(2) 0.0427(2) 0.0345(2) 0.000 -0.00110(16) 0.000
Al2 0.02319(18) 0.0334(2) 0.02288(18) 0.000 -0.00121(13) 0.000
N1 0.0345(4) 0.0319(4) 0.0213(3) 0.0003(3) -0.0025(3) -0.0034(3)
N2 0.0308(4) 0.0295(4) 0.0208(3) 0.0001(3) 0.0009(3) -0.0009(3)
C1 0.0428(10) 0.0875(16) 0.0798(15) 0.000 0.0282(10) 0.000
C2 0.0656(12) 0.0523(10) 0.0639(12) 0.000 -0.0389(10) 0.000
C3 0.0257(6) 0.0471(8) 0.0218(5) 0.000 0.0021(4) 0.000
C4 0.0327(4) 0.0373(5) 0.0181(3) -0.0056(3) -0.0035(3) 0.0058(4)
C5 0.0516(7) 0.0474(6) 0.0370(6) -0.0125(5) -0.0082(5) 0.0182(5)
C6 0.0549(6) 0.0337(5) 0.0260(4) 0.0002(4) -0.0071(4) -0.0117(5)
C7 0.0328(7) 0.0579(10) 0.0393(8) 0.000 -0.0106(6) 0.000
C8 0.0318(6) 0.0368(7) 0.0284(6) 0.000 0.0055(5) 0.000
C9 0.0231(6) 0.0437(7) 0.0261(6) 0.000 -0.0008(4) 0.000
C10 0.0300(4) 0.0359(5) 0.0194(3) 0.0030(3) 0.0030(3) 0.0060(3)
C11 0.0427(6) 0.0435(6) 0.0413(6) 0.0063(5) 0.0063(5) 0.0147(5)
C12 0.0478(6) 0.0297(5) 0.0239(4) 0.0010(3) 0.0021(4) -0.0061(4)
C13 0.0399(5) 0.0293(4) 0.0247(4) 0.0002(3) -0.0026(4) -0.0053(4)
C14 0.0506(6) 0.0516(7) 0.0306(5) -0.0007(5) -0.0023(4) -0.0253(5)
C15 0.0522(6) 0.0501(6) 0.0298(5) 0.0020(4) 0.0029(4) -0.0248(5)
C16 0.0366(5) 0.0270(4) 0.0236(4) 0.0007(3) 0.0011(3) -0.0029(3)
C17 0.0571(7) 0.0374(5) 0.0249(4) 0.0007(4) -0.0032(4) -0.0206(5)
C18 0.0596(7) 0.0395(5) 0.0249(4) 0.0025(4) -0.0011(4) -0.0225(5)

loop_
_atom_type_symbol
_atom_type_description
_atom_type_scat_dispersion_real
_atom_type_scat_dispersion_imag
_atom_type_scat_source
C C 0.0033 0.0016 'International Tables Vol C Tables 4.2.6.8 and 6.1.1.4'
H H 0.0000 0.0000 'International Tables Vol C Tables 4.2.6.8 and 6.1.1.4'
N N 0.0061 0.0033 'International Tables Vol C Tables 4.2.6.8 and 6.1.1.4'
O O 0.0106 0.0060 'International Tables Vol C Tables 4.2.6.8 and 6.1.1.4'
Al Al 0.0645 0.0514 'International Tables Vol C Tables 4.2.6.8 and 6.1.1.4'

loop_
_geom_angle_atom_site_label_1
_geom_angle_atom_site_label_2
_geom_angle_atom_site_label_3
_geom_angle
_geom_angle_site_symmetry_1
N1 Al1 N1 95.36(5) 7_575
N1 Al1 C2 110.56(5) 7_575
N1 Al1 C2 110.56(5) .
N1 Al1 C1 111.61(6) 7_575
N1 Al1 C1 111.61(6) .
C2 Al1 C1 115.40(12) .
N2 Al2 N2 95.98(5) 7_575
N2 Al2 C7 112.03(4) 7_575
N2 Al2 C7 112.03(4) .
N2 Al2 C8 108.60(4) 7_575
N2 Al2 C8 108.60(4) .
C7 Al2 C8 117.44(7) .
C4 N1 C6 120.07(9) .
C4 N1 Al1 120.75(7) .
C6 N1 Al1 119.18(7) .
C10 N2 C12 120.75(9) .
C10 N2 Al2 119.56(7) .
C12 N2 Al2 119.65(7) .
Al1 C1 H1A 109.5 .
Al1 C1 H1B 109.5 .
Al1 C1 H1C 109.5 .
Al1 C2 H2A 109.5 .
Al1 C2 H2B 109.5 .
Al1 C2 H2C 109.5 .
C4 C3 C4 126.52(12) 7_575
C4 C3 H3 116.14(13) 7_575
C4 C3 H3 116.14(13) .
N1 C4 C3 122.36(9) .
N1 C4 C5 120.90(10) .
C3 C4 C5 116.68(10) .
C4 C5 H5A 109.3(9) .
C4 C5 H5B 109.1(9) .
H5A C5 H5B 106.5(12) .
C4 C5 H5C 107.2(10) .
H5A C5 H5C 115.4(14) .
H5B C5 H5C 109.2(13) .
N1 C6 C13 113.19(8) .
N1 C6 H6A 112.2(8) .
C13 C6 H6A 110.7(8) .
N1 C6 H6B 108.3(8) .
C13 C6 H6B 104.1(8) .
H6A C6 H6B 107.8(11) .
Al2 C7 H7A 109.5 .
Al2 C7 H7B 109.5 .
Al2 C7 H7C 109.5 .
Al2 C8 H8A 109.5 .
Al2 C8 H8B 109.5 .
Al2 C8 H8C 109.5 .
C10 C9 C10 126.97(12) 7_575
C10 C9 H9 116.00(14) 7_575
C10 C9 H9 116.00(14) .
N2 C10 C9 122.36(9) .
N2 C10 C11 120.79(10) .
C9 C10 C11 116.82(10) .
C10 C11 H11A 110.1(10) .
C10 C11 H11B 109.5(10) .
H11A C11 H11B 111.8(14) .
C10 C11 H11C 109.9(9) .
H11A C11 H11C 107.2(13) .
H11B C11 H11C 108.3(13) .
N2 C12 C16 113.04(8) .
N2 C12 H12A 109.7(7) .
C16 C12 H12A 105.2(8) .
N2 C12 H12B 112.5(8) .
C16 C12 H12B 108.5(7) .
H12A C12 H12B 107.5(11) .
C14 C13 C18 117.89(9) .
C14 C13 C6 119.82(9) .
C18 C13 C6 122.28(9) .
C13 C14 C15 120.99(10) .
C13 C14 H14 120.0(9) .
C15 C14 H14 119.0(9) .
C16 C15 C14 121.19(10) .
C16 C15 H15 117.3(9) .
C14 C15 H15 121.4(9) .
C15 C16 C17 117.97(9) .
C15 C16 C12 119.85(9) .
C17 C16 C12 122.17(9) .
C16 C17 C18 120.76(9) .
C16 C17 H17 119.8(9) .
C18 C17 H17 119.4(9) .
C13 C18 C17 121.12(9) .
C13 C18 H18 117.8(9) .
C17 C18 H18 121.0(9) .

loop_
_geom_bond_atom_site_label_1
_geom_bond_atom_site_label_2
_geom_bond_distance
_geom_bond_site_symmetry_2
Al1 N1 1.9011(9) 7_575
Al1 N1 1.9011(9) .
Al1 C2 1.9605(19) .
Al1 C1 1.966(2) .
Al2 N2 1.9025(8) 7_575
Al2 N2 1.9025(8) .
Al2 C7 1.9657(15) .
Al2 C8 1.9694(14) .
N1 C4 1.3362(13) .
N1 C6 1.4656(13) .
N2 C10 1.3342(12) .
N2 C12 1.4645(12) .
C1 H1A 0.9800 .
C1 H1B 0.9800 .
C1 H1C 0.9800 .
C2 H2A 0.9800 .
C2 H2B 0.9800 .
C2 H2C 0.9800 .
C3 C4 1.3986(12) 7_575
C3 C4 1.3986(12) .
C3 H3 0.985(19) .
C4 C5 1.5047(15) .
C5 H5A 0.986(16) .
C5 H5B 0.971(16) .
C5 H5C 1.061(18) .
C6 C13 1.5226(14) .
C6 H6A 0.962(14) .
C6 H6B 0.969(14) .
C7 H7A 0.9800 .
C7 H7B 0.9800 .
C7 H7C 0.9800 .
C8 H8A 0.9800 .
C8 H8B 0.9800 .
C8 H8C 0.9800 .
C9 C10 1.4038(12) 7_575
C9 C10 1.4038(12) .
C9 H9 0.88(2) .
C10 C11 1.5066(14) .
C11 H11A 0.939(16) .
C11 H11B 0.984(17) .
C11 H11C 1.001(16) .
C12 C16 1.5204(13) .
C12 H12A 1.010(13) .
C12 H12B 0.962(13) .
C13 C14 1.3852(14) .
C13 C18 1.3857(14) .
C14 C15 1.3879(16) .
C14 H14 0.983(16) .
C15 C16 1.3848(14) .
C15 H15 0.985(16) .
C16 C17 1.3860(13) .
C17 C18 1.3932(14) .
C17 H17 0.945(15) .
C18 H18 0.980(16) .

loop_
_geom_torsion_atom_site_label_1
_geom_torsion_atom_site_label_2
_geom_torsion_atom_site_label_3
_geom_torsion_atom_site_label_4
_geom_torsion
_geom_torsion_site_symmetry_1
N1 Al1 N1 C4 -31.15(9) 7_575
C2 Al1 N1 C4 83.19(9) .
C1 Al1 N1 C4 -146.93(9) .
N1 Al1 N1 C6 148.50(5) 7_575
C2 Al1 N1 C6 -97.17(9) .
C1 Al1 N1 C6 32.71(10) .
N2 Al2 N2 C10 33.65(8) 7_575
C7 Al2 N2 C10 150.34(8) .
C8 Al2 N2 C10 -78.30(8) .
N2 Al2 N2 C12 -148.57(5) 7_575
C7 Al2 N2 C12 -31.87(8) .
C8 Al2 N2 C12 99.49(7) .
C6 N1 C4 C3 -167.31(9) .
Al1 N1 C4 C3 12.33(13) .
C6 N1 C4 C5 9.71(13) .
Al1 N1 C4 C5 -170.65(7) .
C4 C3 C4 N1 18.4(2) 7_575
C4 C3 C4 C5 -158.79(10) 7_575
C4 N1 C6 C13 91.10(12) .
Al1 N1 C6 C13 -88.54(11) .
C12 N2 C10 C9 167.80(10) .
Al2 N2 C10 C9 -14.45(12) .
C12 N2 C10 C11 -10.16(13) .
Al2 N2 C10 C11 167.60(7) .
C10 C9 C10 N2 -16.8(2) 7_575
C10 C9 C10 C11 161.20(10) 7_575
C10 N2 C12 C16 -94.50(11) .
Al2 N2 C12 C16 87.74(10) .
N1 C6 C13 C14 156.29(11) .
N1 C6 C13 C18 -23.92(17) .
C18 C13 C14 C15 2.07(19) .
C6 C13 C14 C15 -178.14(12) .
C13 C14 C15 C16 0.3(2) .
C14 C15 C16 C17 -2.46(19) .
C14 C15 C16 C12 177.78(12) .
N2 C12 C16 C15 -155.92(11) .
N2 C12 C16 C17 24.33(15) .
C15 C16 C17 C18 2.30(18) .
C12 C16 C17 C18 -177.94(11) .
C14 C13 C18 C17 -2.22(18) .
C6 C13 C18 C17 177.99(12) .
C16 C17 C18 C13 0.03(19) .
